data_7027107
loop_
_publ_author_name
'Alleyne, Bert D.'
'Hall, Lincoln A.'
'Hosein, Hazel-Ann'
'Jaggernauth, Hema'
'White, Andrew J. P.'
'Williams, David J.'

_publ_section_title
;
 Hydrogen-bonding interactions in the series of complexes
 [M(C4O4)(OH2)2(dmf&#x200A;)2] and [M(C4O4)(OH2)4] (M&#x2005;=&#x2005;Mn,
 Co, Ni, Cu, Zn)
;
_journal_issue 22
_journal_name_full 'Journal of the Chemical Society, Dalton Transactions'
_journal_page_first 3845
_journal_paper_doi 10.1039/a806891g
_journal_year 1998
_chemical_formula_sum 'C10 H18 N2 Ni O8'
_chemical_formula_weight 352.97
_chemical_name_systematic
; 
 ? 
;
_space_group_IT_number 14
_symmetry_cell_setting monoclinic
_symmetry_space_group_name_Hall '-P 2ybc'
_symmetry_space_group_name_H-M 'P 1 21/c 1'
_atom_sites_solution_hydrogens geom
_atom_sites_solution_primary direct
_atom_sites_solution_secondary difmap
_audit_creation_method SHELXL
_cell_angle_alpha 90.00
_cell_angle_beta 112.242(4)
_cell_angle_gamma 90.00
_cell_formula_units_Z 2
_cell_length_a 8.3659(4)
_cell_length_b 11.9298(15)
_cell_length_c 7.9281(4)
_cell_measurement_reflns_used 32
_cell_measurement_temperature 293(2)
_cell_measurement_theta_max 24.84
_cell_measurement_theta_min 9.39
_cell_volume 732.38(11)
_computing_cell_refinement 'Siemens XSCANS'
_computing_data_collection 'Siemens XSCANS'
_computing_data_reduction 'Siemens SHELXTL'
_computing_molecular_graphics 'Siemens SHELXTL'
_computing_publication_material 'Siemens SHELXTL'
_computing_structure_refinement 'SHELXL-93 (Sheldrick, 1993)'
_computing_structure_solution 'SHELXS-86 (Sheldrick, 1990)'
_diffrn_ambient_temperature 293(2)
_diffrn_measurement_device 'Siemens P4'
_diffrn_measurement_method '\w scans'
_diffrn_radiation_monochromator graphite
_diffrn_radiation_source 'fine-focus sealed tube'
_diffrn_radiation_type CuK\a
_diffrn_radiation_wavelength 1.54178
_diffrn_reflns_av_R_equivalents 0.0353
_diffrn_reflns_av_sigmaI/netI 0.0386
_diffrn_reflns_limit_h_max 8
_diffrn_reflns_limit_h_min -9
_diffrn_reflns_limit_k_max 0
_diffrn_reflns_limit_k_min -13
_diffrn_reflns_limit_l_max 8
_diffrn_reflns_limit_l_min 0
_diffrn_reflns_number 1167
_diffrn_reflns_theta_max 59.99
_diffrn_reflns_theta_min 5.71
_diffrn_standards_decay_% 7.99
_diffrn_standards_interval_count 97
_diffrn_standards_number 3
_exptl_absorpt_coefficient_mu 2.307
_exptl_absorpt_correction_type none
_exptl_crystal_colour 'Very pale blue'
_exptl_crystal_density_diffrn 1.601
_exptl_crystal_description plates
_exptl_crystal_F_000 368
_exptl_crystal_size_max 0.13
_exptl_crystal_size_mid 0.10
_exptl_crystal_size_min 0.06
_refine_diff_density_max 0.258
_refine_diff_density_min -0.483
_refine_diff_density_rms 0.064
_refine_ls_extinction_coef 0.0021(4)
_refine_ls_extinction_expression Fc^*^=kFc[1+0.001xFc^2^\l^3^/sin(2\q)]^-1/4^
_refine_ls_extinction_method SHELXL
_refine_ls_goodness_of_fit_all 1.078
_refine_ls_goodness_of_fit_obs 1.086
_refine_ls_matrix_type full
_refine_ls_number_parameters 106
_refine_ls_number_reflns 1061
_refine_ls_number_restraints 2
_refine_ls_restrained_S_all 1.094
_refine_ls_restrained_S_obs 1.085
_refine_ls_R_factor_all 0.0380
_refine_ls_R_factor_obs 0.0358
_refine_ls_shift/esd_max 0.003
_refine_ls_shift/esd_mean 0.000
_refine_ls_structure_factor_coef Fsqd
_refine_ls_weighting_details 'w=1/[\s^2^(Fo^2^)+(0.0312P)^2^+0.9426P] where P=(Fo^2^+2Fc^2^)/3'
_refine_ls_weighting_scheme calc
_refine_ls_wR_factor_all 0.0933
_refine_ls_wR_factor_obs 0.0904
_reflns_number_observed 1023
_reflns_number_total 1080
_reflns_observed_criterion >2sigma(I)
_cod_data_source_file 806891gsup1.cif
_cod_data_source_block LH9705
_cod_depositor_comments
;
The following automatic conversions were performed:

'_symmetry_cell_setting' value 'Monoclinic' changed to 'monoclinic'
according to /home/saulius/struct/CIF-dictionaries/cif_core.dic
dictionary named 'cif_core.dic' version 2.4.2 from 2011-04-26.

Automatic conversion script
Id: cif_fix_values 1891 2012-01-12 08:04:46Z andrius 

The following automatic conversions were performed:

'_refine_ls_weighting_scheme' value 'calc
w=1/[\s^2^(Fo^2^)+(0.0312P)^2^+0.9426P] where P=(Fo^2^+2Fc^2^)/3' was
changed to 'calc'. New tag '_refine_ls_weighting_details' was
created. The value of the new tag was set to
'w=1/[\s^2^(Fo^2^)+(0.0312P)^2^+0.9426P] where P=(Fo^2^+2Fc^2^)/3'.

Automatic conversion script
Id: cif_fix_values 3143 2015-03-26 13:38:13Z robertas 
;
_cod_original_sg_symbol_H-M P2(1)/c
_cod_original_formula_sum 'C10 H18 N2 O8 Ni'
_cod_database_code 7027107

loop_
_symmetry_equiv_pos_as_xyz
'x, y, z'
'-x, y+1/2, -z+1/2'
'-x, -y, -z'
'x, -y-1/2, z-1/2'

loop_
_atom_site_aniso_label
_atom_site_aniso_U_11
_atom_site_aniso_U_22
_atom_site_aniso_U_33
_atom_site_aniso_U_23
_atom_site_aniso_U_13
_atom_site_aniso_U_12
Ni 0.0211(4) 0.0161(4) 0.0147(4) -0.0001(2) 0.0092(3) 0.0006(2)
O1 0.0447(12) 0.0182(10) 0.0169(9) -0.0029(8) 0.0168(8) -0.0029(8)
C2 0.0267(14) 0.0147(13) 0.0182(14) -0.0001(11) 0.0097(11) 0.0013(12)
C3 0.0345(15) 0.0168(13) 0.0160(13) 0.0002(11) 0.0122(11) -0.0017(12)
O4 0.080(2) 0.0166(10) 0.0303(11) -0.0053(9) 0.0369(11) -0.0147(10)
O5 0.0291(11) 0.0269(12) 0.0485(13) 0.0021(10) 0.0192(10) 0.0044(9)
C6 0.023(2) 0.034(2) 0.056(2) 0.000(2) 0.0091(14) 0.0026(14)
N7 0.0276(14) 0.0349(15) 0.051(2) -0.0039(13) 0.0099(12) 0.0102(11)
C8 0.037(2) 0.060(3) 0.124(4) 0.030(3) 0.039(2) 0.014(2)
C9 0.054(3) 0.042(2) 0.110(4) -0.023(2) -0.008(2) 0.022(2)
O10 0.0307(10) 0.0201(10) 0.0173(10) 0.0010(8) 0.0118(8) -0.0025(8)

loop_
_atom_site_label
_atom_site_type_symbol
_atom_site_fract_x
_atom_site_fract_y
_atom_site_fract_z
_atom_site_U_iso_or_equiv
_atom_site_thermal_displace_type
_atom_site_occupancy
_atom_site_calc_flag
_atom_site_refinement_flags
Ni Ni 1.0000 0.0000 1.0000 0.0166(3) Uani 1 d S
O1 O 0.9950(3) 0.07499(15) 0.7636(2) 0.0251(5) Uani 1 d .
C2 C 0.9980(3) 0.0327(2) 0.6201(3) 0.0195(6) Uani 1 d .
C3 C 0.9618(4) -0.0766(2) 0.5307(3) 0.0216(6) Uani 1 d .
O4 O 0.9143(3) -0.1700(2) 0.5683(3) 0.0375(6) Uani 1 d .
O5 O 0.7667(3) 0.0768(2) 0.9717(3) 0.0335(5) Uani 1 d .
C6 C 0.7376(4) 0.1772(3) 0.9733(5) 0.0395(8) Uani 1 d .
H6A H 0.8305(4) 0.2259(3) 0.9975(5) 0.047 Uiso 1 calc R
N7 N 0.5856(3) 0.2218(2) 0.9435(4) 0.0393(7) Uani 1 d .
C8 C 0.4355(5) 0.1523(4) 0.9019(7) 0.0708(14) Uani 1 d .
H8A H 0.3425(5) 0.1852(4) 0.8031(7) 0.106 Uiso 1 d R
H8B H 0.4045(5) 0.1474(4) 1.0054(7) 0.106 Uiso 1 d R
H8C H 0.4589(5) 0.0785(4) 0.8688(7) 0.106 Uiso 1 d R
C9 C 0.5625(5) 0.3429(3) 0.9533(7) 0.080(2) Uani 1 d .
H9A H 0.4899(5) 0.3584(3) 1.0185(7) 0.120 Uiso 1 d R
H9B H 0.5101(5) 0.3718(3) 0.8328(7) 0.120 Uiso 1 d R
H9C H 0.6722(5) 0.3782(3) 1.0131(7) 0.120 Uiso 1 d R
O10 O 0.8602(2) -0.1370(2) 0.8719(2) 0.0219(4) Uani 1 d D
H10B H 0.8746(43) -0.1968(17) 0.9453(37) 0.041(10) Uiso 1 d D
H10A H 0.8806(42) -0.1557(29) 0.7719(27) 0.046(10) Uiso 1 d D

loop_
_atom_type_symbol
_atom_type_description
_atom_type_scat_dispersion_real
_atom_type_scat_dispersion_imag
_atom_type_scat_source
C C 0.0181 0.0091 'International Tables Vol C Tables 4.2.6.8 and 6.1.1.4'
H H 0.0000 0.0000 'International Tables Vol C Tables 4.2.6.8 and 6.1.1.4'
N N 0.0311 0.0180 'International Tables Vol C Tables 4.2.6.8 and 6.1.1.4'
O O 0.0492 0.0322 'International Tables Vol C Tables 4.2.6.8 and 6.1.1.4'
Ni Ni -3.0029 0.5091 'International Tables Vol C Tables 4.2.6.8 and 6.1.1.4'

loop_
_geom_angle_atom_site_label_1
_geom_angle_atom_site_label_2
_geom_angle_atom_site_label_3
_geom_angle
_geom_angle_site_symmetry_1
_geom_angle_site_symmetry_3
O10 Ni O10 180.0 3_757 .
O10 Ni O1 85.16(7) 3_757 .
O10 Ni O1 94.84(7) . .
O10 Ni O1 94.84(7) 3_757 3_757
O10 Ni O1 85.16(7) . 3_757
O1 Ni O1 180.0 . 3_757
O10 Ni O5 92.22(8) 3_757 .
O10 Ni O5 87.78(8) . .
O1 Ni O5 90.89(8) . .
O1 Ni O5 89.11(8) 3_757 .
O10 Ni O5 87.78(8) 3_757 3_757
O10 Ni O5 92.22(8) . 3_757
O1 Ni O5 89.11(8) . 3_757
O1 Ni O5 90.89(8) 3_757 3_757
O5 Ni O5 180.0 . 3_757
C2 O1 Ni 130.5(2) . .
O1 C2 C3 133.7(2) . 3_756
O1 C2 C3 136.8(2) . .
C3 C2 C3 89.6(2) 3_756 .
O4 C3 C2 134.9(2) . 3_756
O4 C3 C2 134.7(2) . .
C2 C3 C2 90.4(2) 3_756 .
C6 O5 Ni 127.5(2) . .
O5 C6 N7 125.2(3) . .
C6 N7 C8 120.7(3) . .
C6 N7 C9 121.9(3) . .
C8 N7 C9 117.4(3) . .

loop_
_geom_bond_atom_site_label_1
_geom_bond_atom_site_label_2
_geom_bond_distance
_geom_bond_site_symmetry_2
Ni O10 2.042(2) 3_757
Ni O10 2.042(2) .
Ni O1 2.063(2) .
Ni O1 2.063(2) 3_757
Ni O5 2.090(2) .
Ni O5 2.090(2) 3_757
O1 C2 1.253(3) .
C2 C3 1.457(4) 3_756
C2 C3 1.459(4) .
C3 O4 1.256(3) .
C3 C2 1.457(4) 3_756
O5 C6 1.224(4) .
C6 N7 1.315(4) .
N7 C8 1.435(5) .
N7 C9 1.463(5) .
